data_7108266
loop_
_publ_author_name
'Xiaoju Li'
'Xiahong Xu'
'Daqiang Yuan'
'Xiulan Weng'

_publ_section_title
;
 Hexagonal prismatic dodecameric water cluster: a building unit of the
 five-fold interpenetrating six-connected supramolecular network
;
_journal_name_full Chem.Commun.
_journal_page_first 9014
_journal_paper_doi 10.1039/c2cc34412b
_journal_volume 48
_journal_year 2012
_chemical_formula_sum 'C6 H13 N2 O2'
_chemical_formula_weight 145.18
_chemical_name_systematic
;
?
;
_space_group_IT_number 148
_symmetry_cell_setting trigonal
_symmetry_space_group_name_Hall '-R 3'
_symmetry_space_group_name_H-M 'R -3 :H'
_atom_sites_solution_hydrogens geom
_atom_sites_solution_primary direct
_atom_sites_solution_secondary difmap
_audit_creation_method SHELXL-97
_cell_angle_alpha 90.00
_cell_angle_beta 90.00
_cell_angle_gamma 120.00
_cell_formula_units_Z 18
_cell_length_a 21.5759(8)
_cell_length_b 21.5759(8)
_cell_length_c 9.3544(6)
_cell_measurement_temperature 173(2)
_cell_volume 3771.2(3)
_computing_structure_refinement 'SHELXL-97 (Sheldrick, 1997)'
_computing_structure_solution 'SHELXS-97 (Sheldrick, 1990)'
_diffrn_ambient_temperature 173(2)
_diffrn_measured_fraction_theta_full 0.992
_diffrn_measured_fraction_theta_max 0.992
_diffrn_radiation_monochromator graphite
_diffrn_radiation_source 'fine-focus sealed tube'
_diffrn_radiation_type MoK\a
_diffrn_radiation_wavelength 0.71073
_diffrn_reflns_av_R_equivalents 0.0360
_diffrn_reflns_av_sigmaI/netI 0.0241
_diffrn_reflns_limit_h_max 28
_diffrn_reflns_limit_h_min -19
_diffrn_reflns_limit_k_max 27
_diffrn_reflns_limit_k_min -27
_diffrn_reflns_limit_l_max 12
_diffrn_reflns_limit_l_min -11
_diffrn_reflns_number 9897
_diffrn_reflns_theta_full 27.46
_diffrn_reflns_theta_max 27.46
_diffrn_reflns_theta_min 3.61
_exptl_absorpt_coefficient_mu 0.087
_exptl_absorpt_correction_T_max 0.9637
_exptl_absorpt_correction_T_min 0.9531
_exptl_absorpt_correction_type multi-scan
_exptl_crystal_density_diffrn 1.151
_exptl_crystal_density_method 'not measured'
_exptl_crystal_F_000 1422
_exptl_crystal_size_max 0.56
_exptl_crystal_size_mid 0.50
_exptl_crystal_size_min 0.43
_refine_diff_density_max 0.231
_refine_diff_density_min -0.297
_refine_diff_density_rms 0.038
_refine_ls_extinction_method none
_refine_ls_goodness_of_fit_ref 1.104
_refine_ls_hydrogen_treatment mixed
_refine_ls_matrix_type full
_refine_ls_number_parameters 104
_refine_ls_number_reflns 1909
_refine_ls_number_restraints 4
_refine_ls_restrained_S_all 1.113
_refine_ls_R_factor_all 0.0653
_refine_ls_R_factor_gt 0.0504
_refine_ls_shift/su_max 0.043
_refine_ls_shift/su_mean 0.003
_refine_ls_structure_factor_coef Fsqd
_refine_ls_weighting_details 'calc w=1/[\s^2^(Fo^2^)+(0.0840P)^2^+1.1642P] where P=(Fo^2^+2Fc^2^)/3'
_refine_ls_weighting_scheme calc
_refine_ls_wR_factor_gt 0.1421
_refine_ls_wR_factor_ref 0.1511
_reflns_number_gt 1490
_reflns_number_total 1909
_reflns_threshold_expression >2sigma(I)
_cod_data_source_file c2cc34412b.txt
_cod_data_source_block d:\wrh\wdb\mim-c4\w
_cod_original_sg_symbol_H-M R-3
_cod_database_code 7108266

loop_
_symmetry_equiv_pos_as_xyz
'x, y, z'
'-y, x-y, z'
'-x+y, -x, z'
'x+2/3, y+1/3, z+1/3'
'-y+2/3, x-y+1/3, z+1/3'
'-x+y+2/3, -x+1/3, z+1/3'
'x+1/3, y+2/3, z+2/3'
'-y+1/3, x-y+2/3, z+2/3'
'-x+y+1/3, -x+2/3, z+2/3'
'-x, -y, -z'
'y, -x+y, -z'
'x-y, x, -z'
'-x+2/3, -y+1/3, -z+1/3'
'y+2/3, -x+y+1/3, -z+1/3'
'x-y+2/3, x+1/3, -z+1/3'
'-x+1/3, -y+2/3, -z+2/3'
'y+1/3, -x+y+2/3, -z+2/3'
'x-y+1/3, x+2/3, -z+2/3'

loop_
_atom_site_label
_atom_site_type_symbol
_atom_site_fract_x
_atom_site_fract_y
_atom_site_fract_z
_atom_site_U_iso_or_equiv
_atom_site_adp_type
_atom_site_occupancy
_atom_site_symmetry_multiplicity
_atom_site_calc_flag
_atom_site_refinement_flags
O1W O 0.46509(9) 0.80526(8) -0.17653(16) 0.0641(4) Uani 1 1 d D
O2W O 0.45679(8) 0.79772(9) -0.47566(16) 0.0635(4) Uani 1 1 d D
N1 N 0.53130(7) 0.98724(7) 0.17687(12) 0.0376(3) Uani 1 1 d .
N2 N 0.54287(7) 0.92084(7) 0.01086(13) 0.0395(3) Uani 1 1 d .
C1 C 0.43165(9) 0.86055(10) 0.1582(2) 0.0521(4) Uani 1 1 d .
H1A H 0.4175 0.8211 0.0903 0.078 Uiso 1 1 calc R
H1B H 0.3954 0.8753 0.1588 0.078 Uiso 1 1 calc R
H1C H 0.4357 0.8447 0.2541 0.078 Uiso 1 1 calc R
C2 C 0.50174(8) 0.92197(8) 0.11482(15) 0.0362(4) Uani 1 1 d .
C3 C 0.60131(8) 0.98895(9) 0.00725(16) 0.0425(4) Uani 1 1 d .
H3 H 0.6404 1.0046 -0.0571 0.051 Uiso 1 1 calc R
C4 C 0.59518(9) 1.03041(9) 0.10811(17) 0.0433(4) Uani 1 1 d .
H4 H 0.6282 1.0793 0.1276 0.052 Uiso 1 1 calc R
C5 C 0.50118(10) 1.00874(10) 0.29426(16) 0.0463(4) Uani 1 1 d .
H5A H 0.4486 0.9846 0.2827 0.056 Uiso 1 1 calc R
H5B H 0.5201 1.0610 0.2887 0.056 Uiso 1 1 calc R
C6 C 0.51824(9) 0.99065(9) 0.44055(15) 0.0434(4) Uani 1 1 d .
H6A H 0.5707 1.0174 0.4556 0.052 Uiso 1 1 calc R
H6B H 0.5020 0.9389 0.4447 0.052 Uiso 1 1 calc R
H1W1 H 0.4685(11) 0.7731(10) -0.158(2) 0.052 Uiso 1 1 d D
H1W2 H 0.4913(10) 0.8387(9) -0.1260(19) 0.052 Uiso 1 1 d D
H2W1 H 0.4529(11) 0.7586(9) -0.490(2) 0.052 Uiso 1 1 d D
H2W2 H 0.4638(11) 0.8061(11) -0.3902(17) 0.052 Uiso 1 1 d D

loop_
_atom_site_aniso_label
_atom_site_aniso_U_11
_atom_site_aniso_U_22
_atom_site_aniso_U_33
_atom_site_aniso_U_23
_atom_site_aniso_U_13
_atom_site_aniso_U_12
O1W 0.0813(10) 0.0569(8) 0.0610(9) -0.0184(7) -0.0180(7) 0.0397(8)
O2W 0.0700(9) 0.0717(9) 0.0557(8) 0.0057(7) 0.0076(7) 0.0404(8)
N1 0.0470(7) 0.0416(7) 0.0300(6) 0.0002(5) 0.0010(5) 0.0266(6)
N2 0.0439(7) 0.0448(7) 0.0332(6) 0.0007(5) 0.0040(5) 0.0247(6)
C1 0.0464(9) 0.0511(10) 0.0537(10) 0.0045(8) 0.0115(7) 0.0206(8)
C2 0.0405(8) 0.0408(8) 0.0313(7) 0.0013(6) 0.0006(6) 0.0234(6)
C3 0.0405(8) 0.0495(9) 0.0373(8) 0.0069(7) 0.0062(6) 0.0224(7)
C4 0.0445(8) 0.0404(8) 0.0411(8) 0.0046(6) -0.0001(7) 0.0184(7)
C5 0.0655(11) 0.0582(10) 0.0325(8) -0.0030(7) 0.0008(7) 0.0439(9)
C6 0.0560(9) 0.0519(9) 0.0342(8) -0.0021(6) -0.0001(7) 0.0360(8)

loop_
_atom_type_symbol
_atom_type_description
_atom_type_scat_dispersion_real
_atom_type_scat_dispersion_imag
_atom_type_scat_source
C C 0.0033 0.0016 'International Tables Vol C Tables 4.2.6.8 and 6.1.1.4'
H H 0.0000 0.0000 'International Tables Vol C Tables 4.2.6.8 and 6.1.1.4'
N N 0.0061 0.0033 'International Tables Vol C Tables 4.2.6.8 and 6.1.1.4'
O O 0.0106 0.0060 'International Tables Vol C Tables 4.2.6.8 and 6.1.1.4'

loop_
_geom_angle_atom_site_label_1
_geom_angle_atom_site_label_2
_geom_angle_atom_site_label_3
_geom_angle
_geom_angle_site_symmetry_3
C2 N1 C4 107.18(12) .
C2 N1 C5 126.77(13) .
C4 N1 C5 126.05(14) .
C2 N2 C3 105.23(12) .
N2 C2 N1 111.26(13) .
N2 C2 C1 125.24(14) .
N1 C2 C1 123.49(13) .
C4 C3 N2 110.41(13) .
C3 C4 N1 105.92(14) .
N1 C5 C6 113.04(12) .
C5 C6 C6 111.41(16) 10_676

loop_
_geom_bond_atom_site_label_1
_geom_bond_atom_site_label_2
_geom_bond_distance
_geom_bond_site_symmetry_2
N1 C2 1.3523(19) .
N1 C4 1.377(2) .
N1 C5 1.4645(19) .
N2 C2 1.3249(19) .
N2 C3 1.377(2) .
C1 C2 1.484(2) .
C3 C4 1.351(2) .
C5 C6 1.518(2) .
C6 C6 1.529(3) 10_676

loop_
_geom_hbond_atom_site_label_D
_geom_hbond_atom_site_label_H
_geom_hbond_atom_site_label_A
_geom_hbond_distance_DH
_geom_hbond_distance_HA
_geom_hbond_distance_DA
_geom_hbond_angle_DHA
_geom_hbond_site_symmetry_A
O1W H1W2 N2 0.810(15) 2.012(15) 2.8148(19) 171(2) .
O2W H2W2 O1W 0.816(15) 2.000(16) 2.803(2) 168(2) .
O1W H1W1 O2W 0.752(15) 2.112(17) 2.822(2) 158(2) 14_454
O2W H2W1 O1W 0.816(15) 2.072(16) 2.861(2) 162(2) 14_454
